data_7233875
loop_
_publ_author_name
'MIRDYA, SAIKAT'
'Frontera, Antonio'
'Chattopadhyay, Shouvik'

_publ_section_title
;
 Formation of a tetranuclear supramolecule via non-covalent
 Pb&#x2022;&#x2022;&#x2022;Cl tetrel bonding interaction in a hemidirected
 lead(II) complex with a nickel(II) containing metaloligand
;
_journal_name_full CrystEngComm
_journal_paper_doi 10.1039/C9CE01283D
_journal_year 2019
_chemical_formula_moiety 'C50 H80 Cl2 N4 Ni2 O12 Pb2 S2, 2(C N S)'
_chemical_formula_sum 'C52 H80 Cl2 N6 Ni2 O12 Pb2 S4'
_chemical_formula_weight 1712.14
_space_group_crystal_system monoclinic
_space_group_IT_number 14
_space_group_name_Hall '-P 2yn'
_space_group_name_H-M_alt 'P 1 21/n 1'
_symmetry_space_group_name_Hall '-P 2yn'
_symmetry_space_group_name_H-M 'P 1 21/n 1'
_atom_sites_solution_hydrogens geom
_audit_creation_method SHELXL-2018/1
_audit_update_record
;
2019-08-08 deposited with the CCDC.    2019-09-16 downloaded from the CCDC.
;
_cell_angle_alpha 90
_cell_angle_beta 96.91(2)
_cell_angle_gamma 90
_cell_formula_units_Z 2
_cell_length_a 9.874(5)
_cell_length_b 17.314(7)
_cell_length_c 19.651(14)
_cell_measurement_reflns_used 900
_cell_measurement_temperature 273(2)
_cell_measurement_theta_max 27.103
_cell_measurement_theta_min 2.06
_cell_volume 3335(3)
_computing_structure_refinement 'SHELXL-2018/1 (Sheldrick, 2018)'
_computing_structure_solution 'SHELXT 2014/5 (Sheldrick, 2014)'
_diffrn_ambient_temperature 273(2)
_diffrn_measured_fraction_theta_full 0.977
_diffrn_measured_fraction_theta_max 0.976
_diffrn_measurement_device_type 'BRUKER D8 QUEST DETECTOR AREA'
_diffrn_radiation_type MoK\a
_diffrn_radiation_wavelength 0.71073
_diffrn_reflns_av_R_equivalents 0.0683
_diffrn_reflns_av_unetI/netI 0.0553
_diffrn_reflns_Laue_measured_fraction_full 0.977
_diffrn_reflns_Laue_measured_fraction_max 0.976
_diffrn_reflns_limit_h_max 12
_diffrn_reflns_limit_h_min -12
_diffrn_reflns_limit_k_max 22
_diffrn_reflns_limit_k_min -22
_diffrn_reflns_limit_l_max 25
_diffrn_reflns_limit_l_min -24
_diffrn_reflns_number 40265
_diffrn_reflns_point_group_measured_fraction_full 0.977
_diffrn_reflns_point_group_measured_fraction_max 0.976
_diffrn_reflns_theta_full 25.242
_diffrn_reflns_theta_max 27.103
_diffrn_reflns_theta_min 2.088
_exptl_absorpt_coefficient_mu 5.852
_exptl_absorpt_correction_T_max 0.848
_exptl_absorpt_correction_T_min 0.635
_exptl_absorpt_correction_type multi-scan
_exptl_absorpt_process_details SADABS
_exptl_crystal_colour GREEN
_exptl_crystal_density_diffrn 1.705
_exptl_crystal_description BLOCK
_exptl_crystal_F_000 1696
_refine_diff_density_max 2.947
_refine_diff_density_min -2.927
_refine_diff_density_rms 0.459
_refine_ls_extinction_method none
_refine_ls_goodness_of_fit_ref 1.069
_refine_ls_hydrogen_treatment constr
_refine_ls_matrix_type full
_refine_ls_number_parameters 361
_refine_ls_number_reflns 7365
_refine_ls_number_restraints 1
_refine_ls_restrained_S_all 1.070
_refine_ls_R_factor_all 0.1159
_refine_ls_R_factor_gt 0.0824
_refine_ls_shift/su_max 0.000
_refine_ls_shift/su_mean 0.000
_refine_ls_structure_factor_coef Fsqd
_refine_ls_weighting_details 'w=1/[\s^2^(Fo^2^)+(0.2000P)^2^] where P=(Fo^2^+2Fc^2^)/3'
_refine_ls_weighting_scheme calc
_refine_ls_wR_factor_gt 0.2367
_refine_ls_wR_factor_ref 0.2836
_reflns_Friedel_coverage 0.000
_reflns_number_gt 4895
_reflns_number_total 7365
_reflns_threshold_expression 'I > 2\s(I)'
_cod_data_source_file c9ce01283d2.cif
_cod_data_source_block 1
_cod_depositor_comments
;
The following automatic conversions were performed:

'_exptl_absorpt_correction_type' value 'MULTI-SCAN' changed to
'multi-scan' according to
/home/data/users/saulius/crontab/automatic-downloads/rss-feeds/RSC/lib/dictionaries/cif_core.dic
dictionary named 'cif_core.dic' version 2.4.2 from 2011-04-26.

Automatic conversion script
Id: cif_fix_values 4973 2017-02-22 13:04:09Z antanas 
;
_cod_database_code 7233875
_shelx_shelxl_version_number 2018/1
_shelx_space_group_comment
;
The symmetry employed for this shelxl refinement is uniquely defined
by the following loop, which should always be used as a source of
symmetry information in preference to the above space-group names.
They are only intended as comments.
;

loop_
_space_group_symop_operation_xyz
'x, y, z'
'-x+1/2, y+1/2, -z+1/2'
'-x, -y, -z'
'x-1/2, -y-1/2, z-1/2'

loop_
_atom_site_label
_atom_site_type_symbol
_atom_site_fract_x
_atom_site_fract_y
_atom_site_fract_z
_atom_site_U_iso_or_equiv
_atom_site_adp_type
_atom_site_occupancy
_atom_site_site_symmetry_order
_atom_site_calc_flag
_atom_site_refinement_flags_posn
_atom_site_refinement_flags_adp
Pb1 Pb 0.16911(4) 0.55423(2) 0.43426(3) 0.0539(2) Uani 1 1 d . .
Ni1 Ni 0.22065(11) 0.75328(6) 0.44691(8) 0.0398(4) Uani 1 1 d . .
S1 S 0.3427(3) 0.69979(16) 0.30847(19) 0.0549(8) Uani 1 1 d . .
S2 S 0.0213(9) 0.9752(4) 0.6989(4) 0.142(3) Uani 1 1 d . .
O2 O 0.0737(6) 0.6740(4) 0.4054(4) 0.0433(17) Uani 1 1 d . .
O1 O 0.3261(6) 0.6509(4) 0.4715(4) 0.0428(17) Uani 1 1 d . .
O5 O 0.3060(7) 0.7667(4) 0.3534(5) 0.053(2) Uani 1 1 d . .
O3 O 0.4469(8) 0.5329(5) 0.4116(5) 0.060(2) Uani 1 1 d . .
N2 N 0.1023(7) 0.8490(4) 0.4142(5) 0.041(2) Uani 1 1 d . .
H2 H 0.132124 0.865476 0.370707 0.049 Uiso 1 1 calc R U
N1 N 0.3847(8) 0.8193(5) 0.4914(5) 0.045(2) Uani 1 1 d . .
H1 H 0.437978 0.833696 0.454401 0.055 Uiso 1 1 calc R U
C21 C -0.0104(9) 0.6936(6) 0.3483(6) 0.045(2) Uani 1 1 d . .
C15 C -0.0444(9) 0.8245(6) 0.3984(7) 0.048(3) Uani 1 1 d . .
H15A H -0.074277 0.801803 0.439189 0.058 Uiso 1 1 calc R U
H15B H -0.100006 0.869863 0.386680 0.058 Uiso 1 1 calc R U
C16 C -0.0673(9) 0.7680(6) 0.3414(7) 0.051(3) Uani 1 1 d . .
C20 C -0.0398(12) 0.6422(7) 0.2935(7) 0.059(3) Uani 1 1 d . .
C17 C -0.1469(11) 0.7876(8) 0.2791(8) 0.062(3) Uani 1 1 d . .
H17 H -0.182101 0.837366 0.274101 0.075 Uiso 1 1 calc R U
O4 O 0.0183(11) 0.5680(5) 0.3029(6) 0.078(3) Uani 1 1 d . .
C2 C 0.5079(14) 0.4702(7) 0.3777(9) 0.071(4) Uani 1 1 d . .
H2A H 0.567571 0.440782 0.410901 0.086 Uiso 1 1 calc R U
H2B H 0.562280 0.490724 0.343862 0.086 Uiso 1 1 calc R U
C9 C 0.4763(10) 0.7730(7) 0.5411(7) 0.055(3) Uani 1 1 d . .
H9A H 0.423948 0.750667 0.574951 0.066 Uiso 1 1 calc R U
H9B H 0.545487 0.806345 0.564894 0.066 Uiso 1 1 calc R U
C14 C 0.1141(9) 0.9172(5) 0.4596(7) 0.046(3) Uani 1 1 d . .
H14A H 0.080021 0.903842 0.502351 0.055 Uiso 1 1 calc R U
H14B H 0.056695 0.958043 0.438193 0.055 Uiso 1 1 calc R U
C8 C 0.4639(9) 0.6506(6) 0.4736(7) 0.048(3) Uani 1 1 d . .
C11 C 0.2609(11) 0.9479(5) 0.4755(8) 0.053(3) Uani 1 1 d . .
C7 C 0.5435(9) 0.7099(6) 0.5052(7) 0.051(3) Uani 1 1 d . .
C13 C 0.3250(13) 0.9642(7) 0.4104(8) 0.061(3) Uani 1 1 d . .
H13A H 0.267395 0.998624 0.381599 0.092 Uiso 1 1 calc R U
H13B H 0.412919 0.987504 0.421996 0.092 Uiso 1 1 calc R U
H13C H 0.335126 0.916604 0.386371 0.092 Uiso 1 1 calc R U
C25 C 0.2638(16) 0.7227(12) 0.2230(8) 0.089(5) Uani 1 1 d . .
H25A H 0.283300 0.682495 0.191997 0.133 Uiso 1 1 calc R U
H25B H 0.166947 0.727049 0.223101 0.133 Uiso 1 1 calc R U
H25C H 0.299425 0.770828 0.208547 0.133 Uiso 1 1 calc R U
C6 C 0.6864(10) 0.7102(8) 0.5052(8) 0.063(3) Uani 1 1 d . .
H6 H 0.738406 0.750771 0.525292 0.076 Uiso 1 1 calc R U
C4 C 0.6736(10) 0.5910(8) 0.4440(8) 0.063(4) Uani 1 1 d . .
H4 H 0.718472 0.551155 0.424182 0.076 Uiso 1 1 calc R U
C12 C 0.2487(13) 1.0243(7) 0.5155(9) 0.075(5) Uani 1 1 d . .
H12A H 0.195589 1.060770 0.486835 0.112 Uiso 1 1 calc R U
H12B H 0.204948 1.014257 0.555688 0.112 Uiso 1 1 calc R U
H12C H 0.338116 1.045056 0.528883 0.112 Uiso 1 1 calc R U
C24 C 0.5181(12) 0.7167(9) 0.2974(9) 0.078(4) Uani 1 1 d . .
H24A H 0.549367 0.676591 0.269407 0.117 Uiso 1 1 calc R U
H24B H 0.526307 0.765777 0.275586 0.117 Uiso 1 1 calc R U
H24C H 0.572307 0.716734 0.341381 0.117 Uiso 1 1 calc R U
C18 C -0.1745(14) 0.7374(9) 0.2262(9) 0.076(4) Uani 1 1 d . .
H18 H -0.226396 0.752620 0.185737 0.091 Uiso 1 1 calc R U
C19 C -0.1244(15) 0.6643(9) 0.2338(9) 0.084(5) Uani 1 1 d . .
H19 H -0.146269 0.628374 0.199049 0.101 Uiso 1 1 calc R U
C3 C 0.5299(11) 0.5883(6) 0.4405(8) 0.056(3) Uani 1 1 d . .
N3 N -0.005(2) 0.8496(9) 0.6093(10) 0.121(6) Uani 1 1 d . .
C1 C 0.4004(18) 0.4195(10) 0.3438(11) 0.096(6) Uani 1 1 d . .
H1A H 0.441461 0.377888 0.321295 0.144 Uiso 1 1 calc R U
H1B H 0.347428 0.398832 0.377444 0.144 Uiso 1 1 calc R U
H1C H 0.342150 0.448656 0.310564 0.144 Uiso 1 1 calc R U
C5 C 0.7487(11) 0.6496(7) 0.4751(9) 0.070(4) Uani 1 1 d . .
H5 H 0.843105 0.648981 0.476129 0.085 Uiso 1 1 calc R U
C10 C 0.3459(10) 0.8936(6) 0.5242(7) 0.051(3) Uani 1 1 d . .
H10A H 0.428548 0.920155 0.542893 0.061 Uiso 1 1 calc R U
H10B H 0.295031 0.881263 0.562001 0.061 Uiso 1 1 calc R U
C26 C 0.0121(18) 0.9034(9) 0.6491(10) 0.085(5) Uani 1 1 d . .
C22 C 0.003(4) 0.5151(15) 0.2494(16) 0.194(16) Uani 1 1 d D .
H22A H 0.090729 0.493244 0.242326 0.233 Uiso 1 1 calc R U
H22B H -0.035651 0.540034 0.207273 0.233 Uiso 1 1 calc R U
C23 C -0.089(5) 0.454(2) 0.269(3) 0.43(6) Uani 1 1 d D .
H23A H -0.102603 0.416009 0.232899 0.650 Uiso 1 1 calc R U
H23B H -0.049988 0.429661 0.310450 0.650 Uiso 1 1 calc R U
H23C H -0.175765 0.476228 0.275564 0.650 Uiso 1 1 calc R U
Cl1 Cl 0.0874(3) 0.57059(17) 0.5613(2) 0.0637(9) Uani 1 1 d . .
O6 O 0.1440(8) 0.7459(4) 0.5411(5) 0.057(2) Uani 1 1 d . .
H6A H 0.168755 0.704700 0.570437 0.068 Uiso 1 1 calc R U
H6B H 0.085126 0.783711 0.553855 0.068 Uiso 1 1 calc R U

loop_
_atom_site_aniso_label
_atom_site_aniso_U_11
_atom_site_aniso_U_22
_atom_site_aniso_U_33
_atom_site_aniso_U_23
_atom_site_aniso_U_13
_atom_site_aniso_U_12
Pb1 0.0376(3) 0.0373(3) 0.0873(5) -0.00497(18) 0.0101(2) -0.00014(13)
Ni1 0.0237(5) 0.0351(6) 0.0606(10) -0.0049(5) 0.0042(5) 0.0007(4)
S1 0.0501(14) 0.0448(13) 0.072(2) -0.0064(13) 0.0173(14) -0.0007(11)
S2 0.199(7) 0.100(4) 0.119(6) 0.002(4) -0.018(5) 0.031(4)
O2 0.030(3) 0.040(3) 0.060(5) -0.002(3) 0.002(3) 0.001(3)
O1 0.027(3) 0.036(3) 0.065(5) -0.003(3) 0.007(3) 0.006(2)
O5 0.048(4) 0.043(4) 0.070(6) -0.005(4) 0.020(4) 0.002(3)
O3 0.044(4) 0.043(4) 0.096(8) 0.000(4) 0.022(4) 0.012(3)
N2 0.022(3) 0.036(4) 0.065(7) -0.001(4) 0.003(3) -0.001(3)
N1 0.029(4) 0.044(4) 0.064(7) -0.013(4) 0.005(4) 0.001(3)
C21 0.034(4) 0.046(5) 0.053(7) -0.002(5) 0.004(4) -0.008(4)
C15 0.024(4) 0.050(5) 0.070(9) -0.009(5) 0.005(4) 0.006(4)
C16 0.029(4) 0.057(6) 0.066(9) -0.010(6) 0.001(5) -0.007(4)
C20 0.056(6) 0.058(6) 0.061(9) -0.005(6) -0.005(6) -0.015(5)
C17 0.043(5) 0.064(7) 0.075(10) 0.005(7) -0.011(6) -0.004(5)
O4 0.092(7) 0.054(5) 0.087(9) -0.033(5) 0.005(6) -0.004(4)
C2 0.067(8) 0.046(6) 0.106(13) -0.001(7) 0.029(8) 0.016(6)
C9 0.032(5) 0.056(6) 0.073(10) -0.005(6) -0.007(5) -0.004(4)
C14 0.029(4) 0.032(4) 0.078(9) -0.001(5) 0.009(5) -0.001(3)
C8 0.031(4) 0.044(5) 0.070(8) 0.016(5) 0.008(5) 0.011(4)
C11 0.038(5) 0.034(5) 0.087(11) -0.012(5) 0.004(6) -0.004(4)
C7 0.029(4) 0.049(5) 0.076(9) 0.015(6) 0.005(5) 0.011(4)
C13 0.051(6) 0.056(6) 0.078(11) 0.011(6) 0.015(6) -0.009(5)
C25 0.076(9) 0.142(15) 0.046(10) -0.008(10) -0.003(7) -0.014(10)
C6 0.032(5) 0.076(8) 0.079(10) 0.009(7) -0.003(5) 0.002(5)
C4 0.044(6) 0.052(7) 0.098(12) 0.015(6) 0.023(6) 0.021(5)
C12 0.055(7) 0.051(7) 0.118(14) -0.039(8) 0.010(7) -0.005(5)
C24 0.049(6) 0.077(8) 0.109(14) -0.010(8) 0.018(7) 0.013(6)
C18 0.057(7) 0.097(10) 0.067(11) 0.004(8) -0.023(7) -0.017(7)
C19 0.071(8) 0.084(10) 0.093(14) -0.030(9) -0.010(8) -0.015(7)
C3 0.039(5) 0.044(5) 0.085(10) 0.016(6) 0.008(5) 0.010(4)
N3 0.178(17) 0.081(10) 0.115(15) 0.010(9) 0.066(12) 0.046(10)
C1 0.101(12) 0.068(9) 0.120(18) -0.024(10) 0.017(11) 0.007(9)
C5 0.034(5) 0.065(7) 0.114(13) 0.029(8) 0.017(6) 0.019(5)
C10 0.037(5) 0.046(5) 0.068(9) -0.018(5) -0.001(5) -0.005(4)
C26 0.113(12) 0.070(9) 0.080(12) 0.030(8) 0.038(10) 0.045(9)
C22 0.34(5) 0.103(18) 0.14(3) -0.064(18) 0.02(3) 0.02(2)
C23 0.61(11) 0.18(4) 0.45(11) -0.07(4) -0.22(10) -0.14(5)
Cl1 0.0479(14) 0.0490(13) 0.095(3) 0.0064(15) 0.0135(15) 0.0016(11)
O6 0.049(4) 0.048(4) 0.077(7) -0.001(4) 0.022(4) 0.006(3)

loop_
_atom_type_symbol
_atom_type_description
_atom_type_scat_dispersion_real
_atom_type_scat_dispersion_imag
_atom_type_scat_source
C C 0.0033 0.0016 'International Tables Vol C Tables 4.2.6.8 and 6.1.1.4'
H H 0.0000 0.0000 'International Tables Vol C Tables 4.2.6.8 and 6.1.1.4'
N N 0.0061 0.0033 'International Tables Vol C Tables 4.2.6.8 and 6.1.1.4'
Ni Ni 0.3393 1.1124 'International Tables Vol C Tables 4.2.6.8 and 6.1.1.4'
O O 0.0106 0.0060 'International Tables Vol C Tables 4.2.6.8 and 6.1.1.4'
Pb Pb -3.3944 10.1111 'International Tables Vol C Tables 4.2.6.8 and 6.1.1.4'
S S 0.1246 0.1234 'International Tables Vol C Tables 4.2.6.8 and 6.1.1.4'
Cl Cl 0.1484 0.1585 'International Tables Vol C Tables 4.2.6.8 and 6.1.1.4'

loop_
_geom_angle_atom_site_label_1
_geom_angle_atom_site_label_2
_geom_angle_atom_site_label_3
_geom_angle
O2 Pb1 O1 70.8(2)
O2 Pb1 Cl1 88.5(2)
O1 Pb1 Cl1 84.1(2)
O1 Ni1 N2 173.9(3)
O1 Ni1 O6 88.1(3)
N2 Ni1 O6 94.2(3)
O1 Ni1 N1 91.6(3)
N2 Ni1 N1 94.1(3)
O6 Ni1 N1 90.4(4)
O1 Ni1 O2 80.6(3)
N2 Ni1 O2 93.7(3)
O6 Ni1 O2 89.8(3)
N1 Ni1 O2 172.1(3)
O1 Ni1 O5 93.1(3)
N2 Ni1 O5 85.0(3)
O6 Ni1 O5 176.5(3)
N1 Ni1 O5 86.2(4)
O2 Ni1 O5 93.6(3)
O5 S1 C24 104.2(6)
O5 S1 C25 105.3(7)
C24 S1 C25 99.6(8)
C21 O2 Ni1 119.1(6)
C21 O2 Pb1 128.0(6)
Ni1 O2 Pb1 104.4(3)
C8 O1 Ni1 118.8(6)
C8 O1 Pb1 129.2(6)
Ni1 O1 Pb1 104.0(3)
S1 O5 Ni1 124.3(4)
C3 O3 C2 117.8(9)
C14 N2 C15 110.8(7)
C14 N2 Ni1 116.7(7)
C15 N2 Ni1 109.2(6)
C14 N2 H2 106.5
C15 N2 H2 106.5
Ni1 N2 H2 106.5
C9 N1 C10 110.2(9)
C9 N1 Ni1 111.1(6)
C10 N1 Ni1 114.9(6)
C9 N1 H1 106.7
C10 N1 H1 106.7
Ni1 N1 H1 106.7
O2 C21 C20 121.9(10)
O2 C21 C16 120.4(10)
C20 C21 C16 117.7(11)
C16 C15 N2 113.4(8)
C16 C15 H15A 108.9
N2 C15 H15A 108.9
C16 C15 H15B 108.9
N2 C15 H15B 108.9
H15A C15 H15B 107.7
C21 C16 C17 118.5(11)
C21 C16 C15 120.5(11)
C17 C16 C15 121.0(11)
C21 C20 C19 121.0(12)
C21 C20 O4 115.7(11)
C19 C20 O4 123.2(12)
C18 C17 C16 123.3(13)
C18 C17 H17 118.3
C16 C17 H17 118.3
C22 O4 C20 119.7(18)
O3 C2 C1 109.8(11)
O3 C2 H2A 109.7
C1 C2 H2A 109.7
O3 C2 H2B 109.7
C1 C2 H2B 109.7
H2A C2 H2B 108.2
N1 C9 C7 110.7(11)
N1 C9 H9A 109.5
C7 C9 H9A 109.5
N1 C9 H9B 109.5
C7 C9 H9B 109.5
H9A C9 H9B 108.1
N2 C14 C11 113.8(8)
N2 C14 H14A 108.8
C11 C14 H14A 108.8
N2 C14 H14B 108.8
C11 C14 H14B 108.8
H14A C14 H14B 107.7
O1 C8 C7 121.4(9)
O1 C8 C3 119.4(9)
C7 C8 C3 119.1(9)
C10 C11 C13 112.9(10)
C10 C11 C14 110.4(9)
C13 C11 C14 111.7(11)
C10 C11 C12 106.2(11)
C13 C11 C12 109.6(10)
C14 C11 C12 105.6(9)
C8 C7 C6 120.9(11)
C8 C7 C9 119.3(8)
C6 C7 C9 119.8(11)
C11 C13 H13A 109.5
C11 C13 H13B 109.5
H13A C13 H13B 109.5
C11 C13 H13C 109.5
H13A C13 H13C 109.5
H13B C13 H13C 109.5
S1 C25 H25A 109.5
S1 C25 H25B 109.5
H25A C25 H25B 109.5
S1 C25 H25C 109.5
H25A C25 H25C 109.5
H25B C25 H25C 109.5
C5 C6 C7 119.5(12)
C5 C6 H6 120.2
C7 C6 H6 120.2
C5 C4 C3 122.5(11)
C5 C4 H4 118.7
C3 C4 H4 118.7
C11 C12 H12A 109.5
C11 C12 H12B 109.5
H12A C12 H12B 109.5
C11 C12 H12C 109.5
H12A C12 H12C 109.5
H12B C12 H12C 109.5
S1 C24 H24A 109.5
S1 C24 H24B 109.5
H24A C24 H24B 109.5
S1 C24 H24C 109.5
H24A C24 H24C 109.5
H24B C24 H24C 109.5
C17 C18 C19 118.3(14)
C17 C18 H18 120.9
C19 C18 H18 120.9
C18 C19 C20 121.1(14)
C18 C19 H19 119.5
C20 C19 H19 119.5
O3 C3 C4 127.0(11)
O3 C3 C8 115.9(9)
C4 C3 C8 117.1(11)
C2 C1 H1A 109.5
C2 C1 H1B 109.5
H1A C1 H1B 109.5
C2 C1 H1C 109.5
H1A C1 H1C 109.5
H1B C1 H1C 109.5
C4 C5 C6 120.8(10)
C4 C5 H5 119.6
C6 C5 H5 119.6
N1 C10 C11 114.1(10)
N1 C10 H10A 108.7
C11 C10 H10A 108.7
N1 C10 H10B 108.7
C11 C10 H10B 108.7
H10A C10 H10B 107.6
N3 C26 S2 175.4(18)
O4 C22 C23 107(3)
O4 C22 H22A 110.3
C23 C22 H22A 110.3
O4 C22 H22B 110.3
C23 C22 H22B 110.3
H22A C22 H22B 108.6
C22 C23 H23A 109.5
C22 C23 H23B 109.5
H23A C23 H23B 109.5
C22 C23 H23C 109.5
H23A C23 H23C 109.5
H23B C23 H23C 109.5
Ni1 O6 H6A 120.0
Ni1 O6 H6B 120.0
H6A O6 H6B 120.0

loop_
_geom_bond_atom_site_label_1
_geom_bond_atom_site_label_2
_geom_bond_distance
Pb1 O2 2.320(7)
Pb1 O1 2.339(6)
Pb1 Cl1 2.728(4)
Ni1 O1 2.082(6)
Ni1 N2 2.084(7)
Ni1 O6 2.087(9)
Ni1 N1 2.087(8)
Ni1 O2 2.090(7)
Ni1 O5 2.125(9)
S1 O5 1.526(8)
S1 C24 1.795(13)
S1 C25 1.808(16)
S2 C26 1.58(2)
O2 C21 1.356(13)
O1 C8 1.356(10)
O3 C3 1.343(15)
O3 C2 1.442(14)
N2 C14 1.475(13)
N2 C15 1.506(11)
N2 H2 0.9800
N1 C9 1.484(15)
N1 C10 1.508(13)
N1 H1 0.9800
C21 C20 1.399(17)
C21 C16 1.407(15)
C15 C16 1.484(16)
C15 H15A 0.9700
C15 H15B 0.9700
C16 C17 1.414(18)
C20 C19 1.41(2)
C20 O4 1.410(16)
C17 C18 1.36(2)
C17 H17 0.9300
O4 C22 1.39(2)
C2 C1 1.47(2)
C2 H2A 0.9700
C2 H2B 0.9700
C9 C7 1.499(17)
C9 H9A 0.9700
C9 H9B 0.9700
C14 C11 1.541(13)
C14 H14A 0.9700
C14 H14B 0.9700
C8 C7 1.392(16)
C8 C3 1.455(16)
C11 C10 1.520(17)
C11 C13 1.52(2)
C11 C12 1.550(15)
C7 C6 1.411(13)
C13 H13A 0.9600
C13 H13B 0.9600
C13 H13C 0.9600
C25 H25A 0.9600
C25 H25B 0.9600
C25 H25C 0.9600
C6 C5 1.385(19)
C6 H6 0.9300
C4 C5 1.36(2)
C4 C3 1.413(14)
C4 H4 0.9300
C12 H12A 0.9600
C12 H12B 0.9600
C12 H12C 0.9600
C24 H24A 0.9600
C24 H24B 0.9600
C24 H24C 0.9600
C18 C19 1.36(2)
C18 H18 0.9300
C19 H19 0.9300
N3 C26 1.21(2)
C1 H1A 0.9600
C1 H1B 0.9600
C1 H1C 0.9600
C5 H5 0.9300
C10 H10A 0.9700
C10 H10B 0.9700
C22 C23 1.48(2)
C22 H22A 0.9700
C22 H22B 0.9700
C23 H23A 0.9600
C23 H23B 0.9600
C23 H23C 0.9600
O6 H6A 0.9300
O6 H6B 0.9300
